data_7218760
loop_
_publ_author_name
'Zhang, Xinyuan'
'Jiang, Xingxing'
'Li, Yin'
'Lin, Zheshuai'
'Zhang, Guochun'
'Wu, Yicheng'

_publ_section_title
;
 Synthesis, crystal growth, and second-order nonlinear optical properties
 of new configurationally locked polyene derivatives
;
_journal_issue 5
_journal_name_full CrystEngComm
_journal_page_first 1050
_journal_paper_doi 10.1039/C4CE01708K
_journal_volume 17
_journal_year 2015
_chemical_formula_sum 'C23 H26 N2'
_chemical_formula_weight 330.46
_chemical_name_systematic
; 
 ? 
;
_space_group_IT_number 2
_symmetry_cell_setting triclinic
_symmetry_space_group_name_Hall '-P 1'
_symmetry_space_group_name_H-M 'P -1'
_atom_sites_solution_hydrogens geom
_atom_sites_solution_primary direct
_atom_sites_solution_secondary difmap
_audit_creation_method SHELXL-97
_cell_angle_alpha 88.079(5)
_cell_angle_beta 84.857(5)
_cell_angle_gamma 77.108(5)
_cell_formula_units_Z 4
_cell_length_a 8.7434(13)
_cell_length_b 13.538(2)
_cell_length_c 17.321(3)
_cell_measurement_reflns_used 5733
_cell_measurement_temperature 153(2)
_cell_measurement_theta_max 29.127
_cell_measurement_theta_min 1.956
_cell_volume 1990.3(5)
_computing_cell_refinement 'CrystalClear (Rigaku Inc., 2008)'
_computing_data_collection 'CrystalClear (Rigaku Inc., 2008)'
_computing_data_reduction 'CrystalClear (Rigaku Inc., 2008)'
_computing_structure_refinement 'SHELXL-97 (Sheldrick, 1997)'
_computing_structure_solution 'SHELXS-97 (Sheldrick, 1990)'
_diffrn_ambient_temperature 153(2)
_diffrn_detector_area_resol_mean 28.5714
_diffrn_measured_fraction_theta_full 0.984
_diffrn_measured_fraction_theta_max 0.984
_diffrn_measurement_device_type AFC10/Saturn724+
_diffrn_measurement_method 'phi and omega scans'
_diffrn_radiation_monochromator graphite
_diffrn_radiation_source 'Rotating Anode'
_diffrn_radiation_type MoK\a
_diffrn_radiation_wavelength 0.71073
_diffrn_reflns_av_R_equivalents 0.0326
_diffrn_reflns_av_sigmaI/netI 0.0493
_diffrn_reflns_limit_h_max 11
_diffrn_reflns_limit_h_min -11
_diffrn_reflns_limit_k_max 17
_diffrn_reflns_limit_k_min -17
_diffrn_reflns_limit_l_max 22
_diffrn_reflns_limit_l_min -22
_diffrn_reflns_number 21815
_diffrn_reflns_theta_full 28.00
_diffrn_reflns_theta_max 28.00
_diffrn_reflns_theta_min 2.36
_diffrn_standards_decay_% 0
_diffrn_standards_interval_count 0
_diffrn_standards_interval_time 0
_diffrn_standards_number 0
_exptl_absorpt_coefficient_mu 0.064
_exptl_absorpt_correction_type none
_exptl_crystal_colour Red
_exptl_crystal_density_diffrn 1.103
_exptl_crystal_density_method 'not measured'
_exptl_crystal_description Prism
_exptl_crystal_F_000 712
_exptl_crystal_size_max 0.44
_exptl_crystal_size_mid 0.24
_exptl_crystal_size_min 0.21
_refine_diff_density_max 0.233
_refine_diff_density_min -0.176
_refine_diff_density_rms 0.037
_refine_ls_extinction_method none
_refine_ls_goodness_of_fit_ref 0.999
_refine_ls_hydrogen_treatment constr
_refine_ls_matrix_type full
_refine_ls_number_parameters 461
_refine_ls_number_reflns 9463
_refine_ls_number_restraints 0
_refine_ls_restrained_S_all 0.999
_refine_ls_R_factor_all 0.0844
_refine_ls_R_factor_gt 0.0599
_refine_ls_shift/su_max 0.001
_refine_ls_shift/su_mean 0.000
_refine_ls_structure_factor_coef Fsqd
_refine_ls_weighting_details 'calc w=1/[\s^2^(Fo^2^)+(0.0486P)^2^+0.6900P] where P=(Fo^2^+2Fc^2^)/3'
_refine_ls_weighting_scheme calc
_refine_ls_wR_factor_gt 0.1246
_refine_ls_wR_factor_ref 0.1395
_reflns_number_gt 7284
_reflns_number_total 9463
_reflns_threshold_expression >2sigma(I)
_cod_data_source_file c4ce01708k2.cif
_cod_data_source_block bo2839
_cod_depositor_comments
;
The following automatic conversions were performed:

'_symmetry_cell_setting' value 'Triclinic' changed to 'triclinic'
according to
/usr/data/users/saulius/crontab/automatic-downloads/rss-feeds/RSC/lib/dictionaries/cif_core.dic
dictionary named 'cif_core.dic' version 2.4.2 from 2011-04-26.

Automatic conversion script
Id: cif_fix_values 2827 2014-09-09 07:05:25Z andrius 

 Adding full bibliography for 7218757--7218761.cif.
;
_cod_original_cell_volume 1990.4(6)
_cod_original_sg_symbol_H-M P-1
_cod_database_code 7218760

loop_
_symmetry_equiv_pos_as_xyz
'x, y, z'
'-x, -y, -z'

loop_
_atom_site_label
_atom_site_type_symbol
_atom_site_fract_x
_atom_site_fract_y
_atom_site_fract_z
_atom_site_U_iso_or_equiv
_atom_site_adp_type
_atom_site_occupancy
_atom_site_symmetry_multiplicity
_atom_site_calc_flag
_atom_site_refinement_flags
N1 N 1.15562(18) 0.38008(13) 1.02421(11) 0.0516(5) Uani 1 1 d .
N2 N 1.1217(2) 0.06449(12) 1.07028(11) 0.0508(4) Uani 1 1 d .
N3 N -0.1515(2) 0.75986(17) 0.73429(11) 0.0645(6) Uani 1 1 d .
N4 N -0.33441(19) 0.85368(14) 0.50707(11) 0.0564(5) Uani 1 1 d .
C1 C 0.31379(19) 0.83601(12) 0.78415(9) 0.0293(3) Uani 1 1 d .
C2 C 0.47028(19) 0.79491(12) 0.80004(10) 0.0319(4) Uani 1 1 d .
H2 H 0.5463 0.8352 0.7904 0.038 Uiso 1 1 calc R
C3 C 0.51645(18) 0.69800(12) 0.82914(9) 0.0293(3) Uani 1 1 d .
H3 H 0.6236 0.6725 0.8386 0.035 Uiso 1 1 calc R
C4 C 0.40799(17) 0.63612(11) 0.84513(9) 0.0254(3) Uani 1 1 d .
C5 C 0.25289(18) 0.67616(12) 0.82842(9) 0.0270(3) Uani 1 1 d .
H5 H 0.1771 0.6357 0.8374 0.032 Uiso 1 1 calc R
C6 C 0.20708(18) 0.77397(12) 0.79894(9) 0.0287(3) Uani 1 1 d .
H6 H 0.1003 0.7991 0.7886 0.034 Uiso 1 1 calc R
C7 C 0.45207(17) 0.53351(12) 0.87780(9) 0.0256(3) Uani 1 1 d .
H7 H 0.3745 0.4939 0.8822 0.031 Uiso 1 1 calc R
C8 C 0.59414(17) 0.49119(11) 0.90203(9) 0.0258(3) Uani 1 1 d .
H8 H 0.6697 0.5322 0.8982 0.031 Uiso 1 1 calc R
C9 C 0.64393(17) 0.39008(11) 0.93322(9) 0.0238(3) Uani 1 1 d .
C10 C 0.79100(17) 0.36214(11) 0.95790(9) 0.0250(3) Uani 1 1 d .
H10 H 0.8548 0.4107 0.9553 0.030 Uiso 1 1 calc R
C11 C 0.85386(17) 0.26322(11) 0.98750(9) 0.0247(3) Uani 1 1 d .
C12 C 0.75353(18) 0.18645(12) 0.99253(9) 0.0262(3) Uani 1 1 d .
H12A H 0.7020 0.1862 1.0458 0.031 Uiso 1 1 calc R
H12B H 0.8222 0.1185 0.9832 0.031 Uiso 1 1 calc R
C13 C 0.62602(18) 0.20542(12) 0.93489(9) 0.0273(3) Uani 1 1 d .
C14 C 0.53749(18) 0.31674(12) 0.93965(10) 0.0278(3) Uani 1 1 d .
H14A H 0.4658 0.3315 0.8976 0.033 Uiso 1 1 calc R
H14B H 0.4720 0.3272 0.9896 0.033 Uiso 1 1 calc R
C15 C 0.7006(2) 0.18117(13) 0.85234(10) 0.0383(4) Uani 1 1 d .
H15A H 0.7574 0.1101 0.8501 0.046 Uiso 1 1 calc R
H15B H 0.7742 0.2250 0.8378 0.046 Uiso 1 1 calc R
H15C H 0.6179 0.1929 0.8163 0.046 Uiso 1 1 calc R
C16 C 0.5108(2) 0.13740(13) 0.95770(11) 0.0381(4) Uani 1 1 d .
H16A H 0.4664 0.1512 1.0112 0.046 Uiso 1 1 calc R
H16B H 0.5664 0.0662 0.9535 0.046 Uiso 1 1 calc R
H16C H 0.4258 0.1512 0.9230 0.046 Uiso 1 1 calc R
C17 C 1.00053(18) 0.24068(12) 1.01437(9) 0.0284(3) Uani 1 1 d .
C18 C 1.08892(18) 0.31680(13) 1.01964(10) 0.0338(4) Uani 1 1 d .
C19 C 1.06814(19) 0.14261(13) 1.04500(10) 0.0347(4) Uani 1 1 d .
C20 C 0.2671(2) 0.94541(13) 0.75455(10) 0.0366(4) Uani 1 1 d .
C21 C 0.1039(2) 0.96941(15) 0.72466(13) 0.0527(5) Uani 1 1 d .
H21A H 0.1007 0.9221 0.6835 0.063 Uiso 1 1 calc R
H21B H 0.0810 1.0389 0.7040 0.063 Uiso 1 1 calc R
H21C H 0.0251 0.9626 0.7673 0.063 Uiso 1 1 calc R
C22 C 0.3840(3) 0.96422(17) 0.68766(13) 0.0571(6) Uani 1 1 d .
H22A H 0.4871 0.9604 0.7071 0.069 Uiso 1 1 calc R
H22B H 0.3464 1.0316 0.6650 0.069 Uiso 1 1 calc R
H22C H 0.3936 0.9127 0.6480 0.069 Uiso 1 1 calc R
C23 C 0.2669(3) 1.01536(15) 0.82180(13) 0.0641(7) Uani 1 1 d .
H23A H 0.1911 1.0027 0.8641 0.077 Uiso 1 1 calc R
H23B H 0.2372 1.0861 0.8043 0.077 Uiso 1 1 calc R
H23C H 0.3724 1.0023 0.8403 0.077 Uiso 1 1 calc R
C24 C 1.00967(18) 0.43828(12) 0.69224(9) 0.0285(3) Uani 1 1 d .
C25 C 0.85750(19) 0.44768(13) 0.72727(10) 0.0333(4) Uani 1 1 d .
H25 H 0.8432 0.4166 0.7766 0.040 Uiso 1 1 calc R
C26 C 0.72636(19) 0.50068(13) 0.69275(10) 0.0333(4) Uani 1 1 d .
H26 H 0.6246 0.5051 0.7186 0.040 Uiso 1 1 calc R
C27 C 0.74153(18) 0.54774(12) 0.62038(9) 0.0291(3) Uani 1 1 d .
C28 C 0.89351(19) 0.53883(13) 0.58533(10) 0.0337(4) Uani 1 1 d .
H28 H 0.9080 0.5697 0.5360 0.040 Uiso 1 1 calc R
C29 C 1.02382(19) 0.48620(14) 0.62044(10) 0.0347(4) Uani 1 1 d .
H29 H 1.1257 0.4826 0.5949 0.042 Uiso 1 1 calc R
C30 C 0.60947(19) 0.60435(13) 0.57942(10) 0.0318(4) Uani 1 1 d .
H30 H 0.6331 0.6196 0.5264 0.038 Uiso 1 1 calc R
C31 C 0.45931(19) 0.63745(13) 0.60729(10) 0.0318(4) Uani 1 1 d .
H31 H 0.4330 0.6259 0.6607 0.038 Uiso 1 1 calc R
C32 C 0.33418(18) 0.68977(12) 0.56135(9) 0.0294(3) Uani 1 1 d .
C33 C 0.18415(19) 0.71343(13) 0.59453(10) 0.0330(4) Uani 1 1 d .
H33 H 0.1656 0.6999 0.6483 0.040 Uiso 1 1 calc R
C34 C 0.05242(19) 0.75814(13) 0.55137(10) 0.0329(4) Uani 1 1 d .
C35 C 0.08269(19) 0.76937(14) 0.46532(10) 0.0350(4) Uani 1 1 d .
H35A H -0.0020 0.8232 0.4459 0.042 Uiso 1 1 calc R
H35B H 0.0800 0.7051 0.4404 0.042 Uiso 1 1 calc R
C36 C 0.24220(19) 0.79624(13) 0.44267(10) 0.0320(4) Uani 1 1 d .
C37 C 0.37059(19) 0.71522(13) 0.47741(9) 0.0323(4) Uani 1 1 d .
H37A H 0.3875 0.6526 0.4469 0.039 Uiso 1 1 calc R
H37B H 0.4702 0.7390 0.4722 0.039 Uiso 1 1 calc R
C38 C 0.2736(2) 0.79640(16) 0.35443(10) 0.0433(5) Uani 1 1 d .
H38A H 0.3779 0.8102 0.3402 0.052 Uiso 1 1 calc R
H38B H 0.1932 0.8490 0.3319 0.052 Uiso 1 1 calc R
H38C H 0.2697 0.7301 0.3347 0.052 Uiso 1 1 calc R
C39 C 0.2413(2) 0.90144(14) 0.47277(11) 0.0406(4) Uani 1 1 d .
H39A H 0.2181 0.9023 0.5292 0.049 Uiso 1 1 calc R
H39B H 0.1606 0.9522 0.4487 0.049 Uiso 1 1 calc R
H39C H 0.3448 0.9172 0.4597 0.049 Uiso 1 1 calc R
C40 C -0.09674(19) 0.78511(14) 0.58714(11) 0.0374(4) Uani 1 1 d .
C41 C -0.1287(2) 0.77111(17) 0.66860(13) 0.0466(5) Uani 1 1 d .
C42 C -0.2297(2) 0.82411(15) 0.54313(12) 0.0424(4) Uani 1 1 d .
C43 C 1.15517(19) 0.37461(13) 0.72698(10) 0.0319(4) Uani 1 1 d .
C44 C 1.2961(2) 0.42476(15) 0.71317(11) 0.0409(4) Uani 1 1 d .
H44A H 1.3246 0.4293 0.6574 0.049 Uiso 1 1 calc R
H44B H 1.3857 0.3841 0.7384 0.049 Uiso 1 1 calc R
H44C H 1.2682 0.4930 0.7349 0.049 Uiso 1 1 calc R
C45 C 1.1260(2) 0.3576(2) 0.81398(12) 0.0575(6) Uani 1 1 d .
H45A H 1.0915 0.4232 0.8397 0.069 Uiso 1 1 calc R
H45B H 1.2236 0.3201 0.8345 0.069 Uiso 1 1 calc R
H45C H 1.0443 0.3185 0.8238 0.069 Uiso 1 1 calc R
C46 C 1.1995(2) 0.27168(14) 0.68642(14) 0.0539(6) Uani 1 1 d .
H46A H 1.1129 0.2366 0.6961 0.065 Uiso 1 1 calc R
H46B H 1.2947 0.2305 0.7068 0.065 Uiso 1 1 calc R
H46C H 1.2193 0.2824 0.6305 0.065 Uiso 1 1 calc R

loop_
_atom_site_aniso_label
_atom_site_aniso_U_11
_atom_site_aniso_U_22
_atom_site_aniso_U_33
_atom_site_aniso_U_23
_atom_site_aniso_U_13
_atom_site_aniso_U_12
N1 0.0331(8) 0.0473(10) 0.0792(13) -0.0005(9) -0.0185(8) -0.0136(7)
N2 0.0483(10) 0.0366(9) 0.0638(12) 0.0015(8) -0.0186(8) 0.0037(8)
N3 0.0353(9) 0.1089(17) 0.0532(12) -0.0103(11) 0.0041(8) -0.0257(10)
N4 0.0327(9) 0.0636(12) 0.0755(13) -0.0019(10) -0.0145(9) -0.0119(8)
C1 0.0328(8) 0.0276(8) 0.0262(8) -0.0001(7) -0.0048(6) -0.0029(7)
C2 0.0314(8) 0.0294(9) 0.0358(9) 0.0039(7) -0.0029(7) -0.0091(7)
C3 0.0225(7) 0.0310(9) 0.0335(9) 0.0029(7) -0.0051(6) -0.0035(6)
C4 0.0257(7) 0.0244(8) 0.0253(8) -0.0005(6) -0.0047(6) -0.0032(6)
C5 0.0255(7) 0.0283(8) 0.0275(8) -0.0025(6) -0.0052(6) -0.0052(6)
C6 0.0263(8) 0.0308(8) 0.0273(8) -0.0019(7) -0.0079(6) -0.0005(6)
C7 0.0247(7) 0.0261(8) 0.0269(8) -0.0014(6) -0.0038(6) -0.0069(6)
C8 0.0246(7) 0.0252(8) 0.0279(8) -0.0014(6) -0.0037(6) -0.0056(6)
C9 0.0225(7) 0.0245(8) 0.0242(8) -0.0021(6) -0.0029(6) -0.0046(6)
C10 0.0222(7) 0.0234(8) 0.0303(8) 0.0004(6) -0.0025(6) -0.0070(6)
C11 0.0231(7) 0.0264(8) 0.0238(8) -0.0015(6) -0.0029(6) -0.0034(6)
C12 0.0278(8) 0.0230(8) 0.0286(8) 0.0005(6) -0.0047(6) -0.0064(6)
C13 0.0288(8) 0.0248(8) 0.0301(8) 0.0011(6) -0.0080(6) -0.0078(6)
C14 0.0239(7) 0.0272(8) 0.0336(9) 0.0014(7) -0.0080(6) -0.0065(6)
C15 0.0522(11) 0.0325(9) 0.0308(9) -0.0045(7) -0.0077(8) -0.0080(8)
C16 0.0376(9) 0.0302(9) 0.0517(11) 0.0038(8) -0.0155(8) -0.0147(7)
C17 0.0238(7) 0.0270(8) 0.0331(9) -0.0015(7) -0.0041(6) -0.0019(6)
C18 0.0215(8) 0.0346(9) 0.0447(10) 0.0001(8) -0.0085(7) -0.0023(7)
C19 0.0295(8) 0.0323(9) 0.0409(10) -0.0035(8) -0.0084(7) -0.0013(7)
C20 0.0429(10) 0.0277(9) 0.0381(10) 0.0038(7) -0.0096(8) -0.0036(7)
C21 0.0540(12) 0.0364(11) 0.0643(14) 0.0124(10) -0.0206(11) 0.0013(9)
C22 0.0579(13) 0.0510(13) 0.0615(14) 0.0237(11) -0.0099(11) -0.0117(10)
C23 0.104(2) 0.0287(10) 0.0590(14) -0.0004(10) -0.0292(13) -0.0053(11)
C24 0.0287(8) 0.0305(8) 0.0262(8) -0.0020(7) -0.0040(6) -0.0056(7)
C25 0.0315(8) 0.0386(10) 0.0281(9) 0.0050(7) -0.0004(7) -0.0055(7)
C26 0.0262(8) 0.0380(9) 0.0339(9) 0.0024(7) 0.0014(7) -0.0052(7)
C27 0.0271(8) 0.0302(8) 0.0285(8) -0.0005(7) -0.0023(6) -0.0034(6)
C28 0.0312(9) 0.0421(10) 0.0254(8) 0.0054(7) 0.0003(7) -0.0048(7)
C29 0.0259(8) 0.0436(10) 0.0324(9) 0.0015(8) 0.0010(7) -0.0045(7)
C30 0.0328(9) 0.0336(9) 0.0278(8) 0.0021(7) -0.0030(7) -0.0051(7)
C31 0.0308(8) 0.0350(9) 0.0296(9) 0.0023(7) -0.0039(7) -0.0070(7)
C32 0.0273(8) 0.0305(8) 0.0304(8) -0.0012(7) -0.0045(6) -0.0059(6)
C33 0.0289(8) 0.0403(10) 0.0305(9) 0.0009(7) -0.0028(7) -0.0091(7)
C34 0.0274(8) 0.0344(9) 0.0384(10) -0.0019(7) -0.0042(7) -0.0095(7)
C35 0.0289(8) 0.0418(10) 0.0363(9) -0.0003(8) -0.0103(7) -0.0092(7)
C36 0.0275(8) 0.0376(9) 0.0309(9) 0.0028(7) -0.0060(7) -0.0061(7)
C37 0.0270(8) 0.0394(10) 0.0294(9) 0.0012(7) -0.0051(6) -0.0044(7)
C38 0.0377(10) 0.0556(12) 0.0345(10) 0.0055(9) -0.0086(8) -0.0046(9)
C39 0.0372(10) 0.0382(10) 0.0481(11) 0.0036(8) -0.0083(8) -0.0106(8)
C40 0.0258(8) 0.0448(10) 0.0432(10) -0.0043(8) -0.0049(7) -0.0098(7)
C41 0.0232(8) 0.0655(14) 0.0522(13) -0.0098(10) 0.0011(8) -0.0122(8)
C42 0.0270(9) 0.0462(11) 0.0563(12) -0.0077(9) -0.0045(8) -0.0115(8)
C43 0.0281(8) 0.0369(9) 0.0317(9) 0.0031(7) -0.0079(7) -0.0078(7)
C44 0.0317(9) 0.0482(11) 0.0452(11) 0.0026(9) -0.0089(8) -0.0122(8)
C45 0.0346(10) 0.0966(18) 0.0403(11) 0.0206(11) -0.0122(8) -0.0116(11)
C46 0.0507(12) 0.0337(10) 0.0782(16) -0.0027(10) -0.0305(11) -0.0014(9)

loop_
_atom_type_symbol
_atom_type_description
_atom_type_scat_dispersion_real
_atom_type_scat_dispersion_imag
_atom_type_scat_source
C C 0.0033 0.0016 'International Tables Vol C Tables 4.2.6.8 and 6.1.1.4'
H H 0.0000 0.0000 'International Tables Vol C Tables 4.2.6.8 and 6.1.1.4'
N N 0.0061 0.0033 'International Tables Vol C Tables 4.2.6.8 and 6.1.1.4'

loop_
_geom_angle_atom_site_label_1
_geom_angle_atom_site_label_2
_geom_angle_atom_site_label_3
_geom_angle
C6 C1 C2 116.87(15)
C6 C1 C20 123.21(14)
C2 C1 C20 119.89(15)
C3 C2 C1 121.85(16)
C3 C2 H2 119.1
C1 C2 H2 119.1
C2 C3 C4 121.14(14)
C2 C3 H3 119.4
C4 C3 H3 119.4
C5 C4 C3 117.17(14)
C5 C4 C7 120.17(14)
C3 C4 C7 122.66(13)
C6 C5 C4 121.39(15)
C6 C5 H5 119.3
C4 C5 H5 119.3
C5 C6 C1 121.55(14)
C5 C6 H6 119.2
C1 C6 H6 119.2
C8 C7 C4 124.83(14)
C8 C7 H7 117.6
C4 C7 H7 117.6
C7 C8 C9 126.86(14)
C7 C8 H8 116.6
C9 C8 H8 116.6
C10 C9 C8 118.34(14)
C10 C9 C14 119.94(14)
C8 C9 C14 121.72(13)
C9 C10 C11 122.99(14)
C9 C10 H10 118.5
C11 C10 H10 118.5
C17 C11 C10 120.34(14)
C17 C11 C12 120.72(14)
C10 C11 C12 118.86(13)
C11 C12 C13 114.04(13)
C11 C12 H12A 108.7
C13 C12 H12A 108.7
C11 C12 H12B 108.7
C13 C12 H12B 108.7
H12A C12 H12B 107.6
C16 C13 C15 109.65(14)
C16 C13 C14 109.23(13)
C15 C13 C14 110.18(13)
C16 C13 C12 108.58(13)
C15 C13 C12 110.36(13)
C14 C13 C12 108.81(12)
C9 C14 C13 113.56(12)
C9 C14 H14A 108.9
C13 C14 H14A 108.9
C9 C14 H14B 108.9
C13 C14 H14B 108.9
H14A C14 H14B 107.7
C13 C15 H15A 109.5
C13 C15 H15B 109.5
H15A C15 H15B 109.5
C13 C15 H15C 109.5
H15A C15 H15C 109.5
H15B C15 H15C 109.5
C13 C16 H16A 109.5
C13 C16 H16B 109.5
H16A C16 H16B 109.5
C13 C16 H16C 109.5
H16A C16 H16C 109.5
H16B C16 H16C 109.5
C11 C17 C18 121.37(14)
C11 C17 C19 122.32(15)
C18 C17 C19 116.08(14)
N1 C18 C17 177.90(18)
N2 C19 C17 179.3(2)
C21 C20 C23 108.76(17)
C21 C20 C22 107.48(16)
C23 C20 C22 110.42(19)
C21 C20 C1 112.22(15)
C23 C20 C1 107.91(14)
C22 C20 C1 110.05(15)
C20 C21 H21A 109.5
C20 C21 H21B 109.5
H21A C21 H21B 109.5
C20 C21 H21C 109.5
H21A C21 H21C 109.5
H21B C21 H21C 109.5
C20 C22 H22A 109.5
C20 C22 H22B 109.5
H22A C22 H22B 109.5
C20 C22 H22C 109.5
H22A C22 H22C 109.5
H22B C22 H22C 109.5
C20 C23 H23A 109.5
C20 C23 H23B 109.5
H23A C23 H23B 109.5
C20 C23 H23C 109.5
H23A C23 H23C 109.5
H23B C23 H23C 109.5
C29 C24 C25 116.43(15)
C29 C24 C43 120.38(15)
C25 C24 C43 123.11(15)
C26 C25 C24 122.30(16)
C26 C25 H25 118.8
C24 C25 H25 118.8
C25 C26 C27 120.89(15)
C25 C26 H26 119.6
C27 C26 H26 119.6
C28 C27 C26 116.97(15)
C28 C27 C30 118.52(15)
C26 C27 C30 124.51(15)
C29 C28 C27 121.72(16)
C29 C28 H28 119.1
C27 C28 H28 119.1
C28 C29 C24 121.68(16)
C28 C29 H29 119.2
C24 C29 H29 119.2
C31 C30 C27 128.20(16)
C31 C30 H30 115.9
C27 C30 H30 115.9
C30 C31 C32 124.41(16)
C30 C31 H31 117.8
C32 C31 H31 117.8
C33 C32 C31 119.22(15)
C33 C32 C37 120.67(14)
C31 C32 C37 120.10(14)
C32 C33 C34 122.48(16)
C32 C33 H33 118.8
C34 C33 H33 118.8
C40 C34 C33 121.11(16)
C40 C34 C35 121.15(15)
C33 C34 C35 117.67(15)
C34 C35 C36 112.04(13)
C34 C35 H35A 109.2
C36 C35 H35A 109.2
C34 C35 H35B 109.2
C36 C35 H35B 109.2
H35A C35 H35B 107.9
C38 C36 C39 109.15(15)
C38 C36 C35 109.62(14)
C39 C36 C35 109.89(14)
C38 C36 C37 109.00(14)
C39 C36 C37 110.87(14)
C35 C36 C37 108.29(14)
C32 C37 C36 114.45(13)
C32 C37 H37A 108.6
C36 C37 H37A 108.6
C32 C37 H37B 108.6
C36 C37 H37B 108.6
H37A C37 H37B 107.6
C36 C38 H38A 109.5
C36 C38 H38B 109.5
H38A C38 H38B 109.5
C36 C38 H38C 109.5
H38A C38 H38C 109.5
H38B C38 H38C 109.5
C36 C39 H39A 109.5
C36 C39 H39B 109.5
H39A C39 H39B 109.5
C36 C39 H39C 109.5
H39A C39 H39C 109.5
H39B C39 H39C 109.5
C34 C40 C41 121.92(16)
C34 C40 C42 120.99(17)
C41 C40 C42 117.01(16)
N3 C41 C40 178.76(19)
N4 C42 C40 178.7(2)
C45 C43 C24 112.06(14)
C45 C43 C44 108.09(15)
C24 C43 C44 111.40(14)
C45 C43 C46 109.27(17)
C24 C43 C46 108.23(13)
C44 C43 C46 107.69(15)
C43 C44 H44A 109.5
C43 C44 H44B 109.5
H44A C44 H44B 109.5
C43 C44 H44C 109.5
H44A C44 H44C 109.5
H44B C44 H44C 109.5
C43 C45 H45A 109.5
C43 C45 H45B 109.5
H45A C45 H45B 109.5
C43 C45 H45C 109.5
H45A C45 H45C 109.5
H45B C45 H45C 109.5
C43 C46 H46A 109.5
C43 C46 H46B 109.5
H46A C46 H46B 109.5
C43 C46 H46C 109.5
H46A C46 H46C 109.5
H46B C46 H46C 109.5

loop_
_geom_bond_atom_site_label_1
_geom_bond_atom_site_label_2
_geom_bond_distance
N1 C18 1.147(2)
N2 C19 1.146(2)
N3 C41 1.148(3)
N4 C42 1.145(2)
C1 C6 1.391(2)
C1 C2 1.405(2)
C1 C20 1.530(2)
C2 C3 1.376(2)
C2 H2 0.9500
C3 C4 1.403(2)
C3 H3 0.9500
C4 C5 1.396(2)
C4 C7 1.465(2)
C5 C6 1.389(2)
C5 H5 0.9500
C6 H6 0.9500
C7 C8 1.344(2)
C7 H7 0.9500
C8 C9 1.443(2)
C8 H8 0.9500
C9 C10 1.360(2)
C9 C14 1.500(2)
C10 C11 1.426(2)
C10 H10 0.9500
C11 C17 1.370(2)
C11 C12 1.498(2)
C12 C13 1.536(2)
C12 H12A 0.9900
C12 H12B 0.9900
C13 C16 1.529(2)
C13 C15 1.532(2)
C13 C14 1.534(2)
C14 H14A 0.9900
C14 H14B 0.9900
C15 H15A 0.9800
C15 H15B 0.9800
C15 H15C 0.9800
C16 H16A 0.9800
C16 H16B 0.9800
C16 H16C 0.9800
C17 C18 1.429(2)
C17 C19 1.433(2)
C20 C21 1.524(3)
C20 C23 1.525(3)
C20 C22 1.529(3)
C21 H21A 0.9800
C21 H21B 0.9800
C21 H21C 0.9800
C22 H22A 0.9800
C22 H22B 0.9800
C22 H22C 0.9800
C23 H23A 0.9800
C23 H23B 0.9800
C23 H23C 0.9800
C24 C29 1.392(2)
C24 C25 1.393(2)
C24 C43 1.529(2)
C25 C26 1.383(2)
C25 H25 0.9500
C26 C27 1.396(2)
C26 H26 0.9500
C27 C28 1.392(2)
C27 C30 1.463(2)
C28 C29 1.382(2)
C28 H28 0.9500
C29 H29 0.9500
C30 C31 1.340(2)
C30 H30 0.9500
C31 C32 1.451(2)
C31 H31 0.9500
C32 C33 1.358(2)
C32 C37 1.505(2)
C33 C34 1.437(2)
C33 H33 0.9500
C34 C40 1.370(2)
C34 C35 1.499(2)
C35 C36 1.533(2)
C35 H35A 0.9900
C35 H35B 0.9900
C36 C38 1.528(2)
C36 C39 1.531(2)
C36 C37 1.534(2)
C37 H37A 0.9900
C37 H37B 0.9900
C38 H38A 0.9800
C38 H38B 0.9800
C38 H38C 0.9800
C39 H39A 0.9800
C39 H39B 0.9800
C39 H39C 0.9800
C40 C41 1.428(3)
C40 C42 1.438(2)
C43 C45 1.524(2)
C43 C44 1.532(2)
C43 C46 1.537(3)
C44 H44A 0.9800
C44 H44B 0.9800
C44 H44C 0.9800
C45 H45A 0.9800
C45 H45B 0.9800
C45 H45C 0.9800
C46 H46A 0.9800
C46 H46B 0.9800
C46 H46C 0.9800

loop_
_geom_torsion_atom_site_label_1
_geom_torsion_atom_site_label_2
_geom_torsion_atom_site_label_3
_geom_torsion_atom_site_label_4
_geom_torsion
C6 C1 C2 C3 -0.2(2)
C20 C1 C2 C3 177.85(15)
C1 C2 C3 C4 -0.8(3)
C2 C3 C4 C5 1.6(2)
C2 C3 C4 C7 -178.53(15)
C3 C4 C5 C6 -1.5(2)
C7 C4 C5 C6 178.63(14)
C4 C5 C6 C1 0.6(2)
C2 C1 C6 C5 0.3(2)
C20 C1 C6 C5 -177.67(15)
C5 C4 C7 C8 -174.04(15)
C3 C4 C7 C8 6.1(2)
C4 C7 C8 C9 -178.79(15)
C7 C8 C9 C10 -177.16(15)
C7 C8 C9 C14 2.2(2)
C8 C9 C10 C11 -178.05(14)
C14 C9 C10 C11 2.6(2)
C9 C10 C11 C17 -177.40(15)
C9 C10 C11 C12 -0.6(2)
C17 C11 C12 C13 -158.01(14)
C10 C11 C12 C13 25.2(2)
C11 C12 C13 C16 -167.60(14)
C11 C12 C13 C15 72.19(17)
C11 C12 C13 C14 -48.82(18)
C10 C9 C14 C13 -29.1(2)
C8 C9 C14 C13 151.59(14)
C16 C13 C14 C9 169.01(13)
C15 C13 C14 C9 -70.48(17)
C12 C13 C14 C9 50.64(18)
C10 C11 C17 C18 5.3(2)
C12 C11 C17 C18 -171.48(15)
C10 C11 C17 C19 179.65(15)
C12 C11 C17 C19 2.9(2)
C11 C17 C18 N1 29(6)
C19 C17 C18 N1 -146(5)
C11 C17 C19 N2 -97(16)
C18 C17 C19 N2 78(16)
C6 C1 C20 C21 -14.1(2)
C2 C1 C20 C21 167.96(17)
C6 C1 C20 C23 105.7(2)
C2 C1 C20 C23 -72.2(2)
C6 C1 C20 C22 -133.74(18)
C2 C1 C20 C22 48.3(2)
C29 C24 C25 C26 0.7(3)
C43 C24 C25 C26 -176.05(16)
C24 C25 C26 C27 -0.1(3)
C25 C26 C27 C28 -0.1(3)
C25 C26 C27 C30 179.37(16)
C26 C27 C28 C29 -0.2(3)
C30 C27 C28 C29 -179.76(16)
C27 C28 C29 C24 0.8(3)
C25 C24 C29 C28 -1.0(3)
C43 C24 C29 C28 175.79(16)
C28 C27 C30 C31 -166.96(18)
C26 C27 C30 C31 13.5(3)
C27 C30 C31 C32 -177.38(16)
C30 C31 C32 C33 175.32(17)
C30 C31 C32 C37 -3.3(3)
C31 C32 C33 C34 -175.12(15)
C37 C32 C33 C34 3.5(3)
C32 C33 C34 C40 -177.20(17)
C32 C33 C34 C35 5.8(3)
C40 C34 C35 C36 146.43(17)
C33 C34 C35 C36 -36.6(2)
C34 C35 C36 C38 174.46(14)
C34 C35 C36 C39 -65.60(18)
C34 C35 C36 C37 55.65(18)
C33 C32 C37 C36 18.8(2)
C31 C32 C37 C36 -162.62(15)
C38 C36 C37 C32 -166.32(15)
C39 C36 C37 C32 73.51(19)
C35 C36 C37 C32 -47.12(19)
C33 C34 C40 C41 0.5(3)
C35 C34 C40 C41 177.41(17)
C33 C34 C40 C42 -176.17(17)
C35 C34 C40 C42 0.7(3)
C34 C40 C41 N3 23(12)
C42 C40 C41 N3 -160(12)
C34 C40 C42 N4 45(10)
C41 C40 C42 N4 -132(10)
C29 C24 C43 C45 161.48(17)
C25 C24 C43 C45 -21.9(2)
C29 C24 C43 C44 40.2(2)
C25 C24 C43 C44 -143.16(17)
C29 C24 C43 C46 -78.0(2)
C25 C24 C43 C46 98.6(2)
